data_7110339
loop_
_publ_author_name
'Wataru Setak'
'Soichiro Ohmizu'
'Mitsuo Kira'

_publ_section_title
;
 Kinetic stabilization against the oxidation reaction induced by a
 silaalkane cage in a thiophene-bridged molecular gyroscope
;
_journal_name_full Chem.Commun.
_journal_page_first 1098
_journal_paper_doi 10.1039/c3cc48205g
_journal_volume 50
_journal_year 2014
_chemical_formula_moiety '(C52 H122 O3 S Si14), 3(C4H8O)'
_chemical_formula_sum 'C64 H146 O6 S Si14'
_chemical_formula_weight 1437.13
_chemical_name_common thiophene-bridged_molecular_gyroscope_with_3THF
_chemical_name_systematic
;
 ?
;
_space_group_IT_number 167
_symmetry_cell_setting trigonal
_symmetry_Int_Tables_number 167
_symmetry_space_group_name_Hall '-R 3 2"c'
_symmetry_space_group_name_H-M 'R -3 c :H'
_atom_sites_solution_hydrogens geom
_atom_sites_solution_primary direct
_atom_sites_solution_secondary difmap
_audit_creation_method SHELXL-97
_cell_angle_alpha 90.00
_cell_angle_beta 90.00
_cell_angle_gamma 120.00
_cell_formula_units_Z 6
_cell_length_a 26.247(4)
_cell_length_b 26.247(4)
_cell_length_c 22.735(6)
_cell_measurement_reflns_used 3571
_cell_measurement_temperature 100(2)
_cell_measurement_theta_max 28.51
_cell_measurement_theta_min 1.55
_cell_volume 13564(5)
_computing_cell_refinement 'APEX 2 Bruker'
_computing_data_collection 'APEX 2 Bruker'
_computing_data_reduction 'APEX 2 Bruker'
_computing_molecular_graphics 'Ortep-3 for Windows (Farrugia, 1997)'
_computing_publication_material 'WinGX publication routines (Farrugia, 1999)'
_computing_structure_refinement 'SHELXL-97 (Sheldrick, 1997)'
_computing_structure_solution 'SHELXS-86 (Sheldrick, 1986)'
_diffrn_ambient_temperature 100(2)
_diffrn_detector_area_resol_mean 8.333
_diffrn_measured_fraction_theta_full 0.997
_diffrn_measured_fraction_theta_max 0.930
_diffrn_measurement_device_type 'CCD area detector'
_diffrn_measurement_method 'phi and omega scans'
_diffrn_radiation_monochromator graphite
_diffrn_radiation_source 'fine-focus sealed tube'
_diffrn_radiation_type MoK\a
_diffrn_radiation_wavelength 0.71073
_diffrn_reflns_av_R_equivalents 0.0617
_diffrn_reflns_av_sigmaI/netI 0.0461
_diffrn_reflns_limit_h_max 29
_diffrn_reflns_limit_h_min -33
_diffrn_reflns_limit_k_max 27
_diffrn_reflns_limit_k_min -33
_diffrn_reflns_limit_l_max 30
_diffrn_reflns_limit_l_min -15
_diffrn_reflns_number 24388
_diffrn_reflns_theta_full 26.00
_diffrn_reflns_theta_max 28.51
_diffrn_reflns_theta_min 1.55
_exptl_absorpt_coefficient_mu 0.261
_exptl_absorpt_correction_T_max 0.9744
_exptl_absorpt_correction_T_min 0.9029
_exptl_absorpt_correction_type multi-scan
_exptl_absorpt_process_details 'SADABS  Bruker'
_exptl_crystal_colour colorless
_exptl_crystal_density_diffrn 1.056
_exptl_crystal_density_method 'not measured'
_exptl_crystal_description prism
_exptl_crystal_F_000 4740
_exptl_crystal_size_max 0.40
_exptl_crystal_size_mid 0.20
_exptl_crystal_size_min 0.10
_refine_diff_density_max 0.503
_refine_diff_density_min -0.485
_refine_diff_density_rms 0.077
_refine_ls_extinction_method none
_refine_ls_goodness_of_fit_ref 1.118
_refine_ls_hydrogen_treatment constr
_refine_ls_matrix_type full
_refine_ls_number_parameters 145
_refine_ls_number_reflns 3571
_refine_ls_number_restraints 2
_refine_ls_restrained_S_all 1.118
_refine_ls_R_factor_all 0.1071
_refine_ls_R_factor_gt 0.0603
_refine_ls_shift/su_max 0.000
_refine_ls_shift/su_mean 0.000
_refine_ls_structure_factor_coef Fsqd
_refine_ls_weighting_details 'calc w=1/[\s^2^(Fo^2^)+(0.0434P)^2^+87.8373P] where P=(Fo^2^+2Fc^2^)/3'
_refine_ls_weighting_scheme calc
_refine_ls_wR_factor_gt 0.1391
_refine_ls_wR_factor_ref 0.1666
_reflns_number_gt 2431
_reflns_number_total 3571
_reflns_threshold_expression >2sigma(I)
_cod_data_source_file c3cc48205g.txt
_cod_data_source_block STHF
_cod_original_cell_volume 13564(4)
_cod_original_sg_symbol_H-M 'R -3 c'
_cod_database_code 7110339

loop_
_symmetry_equiv_pos_as_xyz
'x, y, z'
'-y, x-y, z'
'-x+y, -x, z'
'x-y, -y, -z+1/2'
'-x, -x+y, -z+1/2'
'y, x, -z+1/2'
'x+2/3, y+1/3, z+1/3'
'-y+2/3, x-y+1/3, z+1/3'
'-x+y+2/3, -x+1/3, z+1/3'
'x-y+2/3, -y+1/3, -z+5/6'
'-x+2/3, -x+y+1/3, -z+5/6'
'y+2/3, x+1/3, -z+5/6'
'x+1/3, y+2/3, z+2/3'
'-y+1/3, x-y+2/3, z+2/3'
'-x+y+1/3, -x+2/3, z+2/3'
'x-y+1/3, -y+2/3, -z+7/6'
'-x+1/3, -x+y+2/3, -z+7/6'
'y+1/3, x+2/3, -z+7/6'
'-x, -y, -z'
'y, -x+y, -z'
'x-y, x, -z'
'-x+y, y, z-1/2'
'x, x-y, z-1/2'
'-y, -x, z-1/2'
'-x+2/3, -y+1/3, -z+1/3'
'y+2/3, -x+y+1/3, -z+1/3'
'x-y+2/3, x+1/3, -z+1/3'
'-x+y+2/3, y+1/3, z-1/6'
'x+2/3, x-y+1/3, z-1/6'
'-y+2/3, -x+1/3, z-1/6'
'-x+1/3, -y+2/3, -z+2/3'
'y+1/3, -x+y+2/3, -z+2/3'
'x-y+1/3, x+2/3, -z+2/3'
'-x+y+1/3, y+2/3, z+1/6'
'x+1/3, x-y+2/3, z+1/6'
'-y+1/3, -x+2/3, z+1/6'

loop_
_atom_site_label
_atom_site_type_symbol
_atom_site_fract_x
_atom_site_fract_y
_atom_site_fract_z
_atom_site_U_iso_or_equiv
_atom_site_adp_type
_atom_site_occupancy
_atom_site_symmetry_multiplicity
_atom_site_calc_flag
_atom_site_refinement_flags
Si01 Si 0.0000 0.0000 0.11234(6) 0.0220(3) Uani 1 3 d S
Si02 Si 0.12962(4) 0.19716(4) 0.08603(4) 0.0295(2) Uani 1 1 d .
Si03 Si 0.06931(4) 0.23626(4) 0.26159(4) 0.0297(2) Uani 1 1 d .
S01 S 0.0000 -0.03116(11) 0.2500 0.0249(7) Uani 0.33 2 d SPD
C01 C 0.0032(14) 0.0143(5) 0.1942(3) 0.030(4) Uani 0.33 1 d PD
C02 C 0.0002(5) 0.0606(4) 0.2186(4) 0.035(2) Uani 0.33 1 d PD
H02 H -0.0014 0.0901 0.1958 0.042 Uiso 0.33 1 calc PR
C03 C 0.03149(13) 0.07747(13) 0.08622(15) 0.0289(7) Uani 1 1 d .
H03A H 0.0240 0.0771 0.0435 0.035 Uiso 1 1 calc R
H03B H 0.0109 0.0955 0.1063 0.035 Uiso 1 1 calc R
C04 C 0.09815(13) 0.11600(13) 0.09732(16) 0.0296(7) Uani 1 1 d .
H04A H 0.1190 0.1025 0.0709 0.036 Uiso 1 1 calc R
H04B H 0.1064 0.1095 0.1383 0.036 Uiso 1 1 calc R
C05 C 0.09620(15) 0.22455(14) 0.14132(14) 0.0309(7) Uani 1 1 d .
H05A H 0.1143 0.2677 0.1367 0.037 Uiso 1 1 calc R
H05B H 0.0537 0.2067 0.1327 0.037 Uiso 1 1 calc R
C06 C 0.10350(18) 0.21092(18) 0.20612(15) 0.0434(9) Uani 1 1 d .
H06A H 0.1460 0.2294 0.2149 0.052 Uiso 1 1 calc R
H06B H 0.0862 0.1679 0.2103 0.052 Uiso 1 1 calc R
C07 C 0.11302(19) 0.21224(17) 0.01062(16) 0.0478(10) Uani 1 1 d .
H07A H 0.1305 0.1978 -0.0184 0.072 Uiso 1 1 calc R
H07B H 0.1295 0.2547 0.0055 0.072 Uiso 1 1 calc R
H07C H 0.0703 0.1921 0.0049 0.072 Uiso 1 1 calc R
C08 C 0.21126(16) 0.23469(17) 0.0972(2) 0.0497(10) Uani 1 1 d .
H08A H 0.2285 0.2201 0.0682 0.075 Uiso 1 1 calc R
H08B H 0.2197 0.2264 0.1370 0.075 Uiso 1 1 calc R
H08C H 0.2283 0.2772 0.0923 0.075 Uiso 1 1 calc R
C09 C 0.0993(3) 0.31597(19) 0.2553(2) 0.089(2) Uani 1 1 d .
H09A H 0.0806 0.3287 0.2846 0.134 Uiso 1 1 calc R
H09B H 0.0915 0.3254 0.2158 0.134 Uiso 1 1 calc R
H09C H 0.1419 0.3364 0.2622 0.134 Uiso 1 1 calc R
C10 C 0.0821(2) 0.2171(2) 0.33645(18) 0.0592(12) Uani 1 1 d .
H10A H 0.0656 0.1744 0.3392 0.089 Uiso 1 1 calc R
H10B H 0.0631 0.2297 0.3655 0.089 Uiso 1 1 calc R
H10C H 0.1245 0.2369 0.3442 0.089 Uiso 1 1 calc R
O01 O 0.0000 0.2040(2) 0.2500 0.0767(17) Uani 1 2 d S
O02 O 0.2762(3) 0.2762(3) 0.2500 0.122(3) Uani 1 2 d S
C11 C 0.2857(4) 0.3328(3) 0.2336(4) 0.133(3) Uani 1 1 d .
H11A H 0.2574 0.3409 0.2544 0.160 Uiso 1 1 calc R
H11B H 0.2796 0.3339 0.1908 0.160 Uiso 1 1 calc R
C12 C 0.3449(3) 0.3767(3) 0.2488(6) 0.175(5) Uani 1 1 d .
H12A H 0.3460 0.3946 0.2875 0.210 Uiso 1 1 calc R
H12B H 0.3619 0.4081 0.2187 0.210 Uiso 1 1 calc R

loop_
_atom_site_aniso_label
_atom_site_aniso_U_11
_atom_site_aniso_U_22
_atom_site_aniso_U_33
_atom_site_aniso_U_23
_atom_site_aniso_U_13
_atom_site_aniso_U_12
Si01 0.0208(4) 0.0208(4) 0.0243(7) 0.000 0.000 0.0104(2)
Si02 0.0233(5) 0.0219(4) 0.0376(5) -0.0021(4) 0.0053(4) 0.0071(4)
Si03 0.0308(5) 0.0241(5) 0.0321(5) -0.0026(4) -0.0019(4) 0.0121(4)
S01 0.0352(17) 0.0209(11) 0.0234(16) -0.0007(6) -0.0013(13) 0.0176(9)
C01 0.028(5) 0.023(8) 0.027(4) -0.002(3) -0.004(8) 0.004(8)
C02 0.064(7) 0.029(5) 0.022(5) 0.000(4) -0.006(5) 0.031(5)
C03 0.0210(15) 0.0246(16) 0.0413(19) 0.0002(13) 0.0008(13) 0.0116(13)
C04 0.0237(15) 0.0239(15) 0.0409(19) -0.0032(13) 0.0037(13) 0.0116(13)
C05 0.0306(17) 0.0229(15) 0.0370(18) -0.0005(13) 0.0003(14) 0.0117(14)
C06 0.052(2) 0.055(2) 0.0370(19) -0.0083(17) -0.0070(17) 0.037(2)
C07 0.058(3) 0.036(2) 0.039(2) 0.0021(16) 0.0080(19) 0.0163(19)
C08 0.0284(19) 0.037(2) 0.073(3) -0.0128(19) 0.0046(18) 0.0081(16)
C09 0.153(6) 0.034(2) 0.073(4) 0.005(2) 0.050(4) 0.041(3)
C10 0.069(3) 0.079(3) 0.041(2) -0.010(2) -0.014(2) 0.045(3)
O01 0.026(2) 0.135(4) 0.032(2) -0.0018(8) -0.0035(16) 0.0131(10)
O02 0.109(4) 0.109(4) 0.118(6) 0.025(3) -0.025(3) 0.032(5)
C11 0.182(9) 0.090(5) 0.147(7) -0.049(5) -0.084(6) 0.082(6)
C12 0.109(6) 0.063(4) 0.325(15) -0.025(7) 0.051(9) 0.022(4)

loop_
_atom_type_symbol
_atom_type_description
_atom_type_scat_dispersion_real
_atom_type_scat_dispersion_imag
_atom_type_scat_source
C C 0.0033 0.0016 'International Tables Vol C Tables 4.2.6.8 and 6.1.1.4'
H H 0.0000 0.0000 'International Tables Vol C Tables 4.2.6.8 and 6.1.1.4'
O O 0.0106 0.0060 'International Tables Vol C Tables 4.2.6.8 and 6.1.1.4'
Si Si 0.0817 0.0704 'International Tables Vol C Tables 4.2.6.8 and 6.1.1.4'
S S 0.1246 0.1234 'International Tables Vol C Tables 4.2.6.8 and 6.1.1.4'

loop_
_geom_angle_atom_site_label_1
_geom_angle_atom_site_label_2
_geom_angle_atom_site_label_3
_geom_angle
_geom_angle_site_symmetry_1
_geom_angle_site_symmetry_3
C03 Si01 C03 110.39(11) 3 2
C03 Si01 C03 110.39(11) 3 .
C03 Si01 C03 110.39(11) 2 .
C03 Si01 C01 115.2(8) 3 .
C03 Si01 C01 111.5(9) 2 .
C03 Si01 C01 115.2(8) 2 3
C03 Si01 C01 111.5(9) . 3
C03 Si01 C01 111.5(9) 3 2
C03 Si01 C01 115.2(8) . 2
C07 Si02 C05 109.46(17) . .
C07 Si02 C08 109.9(2) . .
C05 Si02 C08 109.84(17) . .
C07 Si02 C04 110.52(17) . .
C05 Si02 C04 108.62(15) . .
C08 Si02 C04 108.44(17) . .
O01 Si03 C09 108.5(3) . .
O01 Si03 C10 108.70(18) . .
C09 Si03 C10 110.4(2) . .
O01 Si03 C06 108.9(2) . .
C09 Si03 C06 110.3(2) . .
C10 Si03 C06 109.94(19) . .
C02 C01 S01 108.2(7) . .
C02 C01 Si01 123.8(8) . .
S01 C01 Si01 127.5(5) . .
C01 C02 C02 113.9(5) . 5
C01 C02 H02 123.1 . .
C02 C02 H02 123.1 5 .
C04 C03 Si01 113.7(2) . .
C04 C03 H03A 108.8 . .
Si01 C03 H03A 108.8 . .
C04 C03 H03B 108.8 . .
Si01 C03 H03B 108.8 . .
H03A C03 H03B 107.7 . .
C03 C04 Si02 115.6(2) . .
C03 C04 H04A 108.4 . .
Si02 C04 H04A 108.4 . .
C03 C04 H04B 108.4 . .
Si02 C04 H04B 108.4 . .
H04A C04 H04B 107.4 . .
C06 C05 Si02 114.5(2) . .
C06 C05 H05A 108.6 . .
Si02 C05 H05A 108.6 . .
C06 C05 H05B 108.6 . .
Si02 C05 H05B 108.6 . .
H05A C05 H05B 107.6 . .
C05 C06 Si03 115.2(2) . .
C05 C06 H06A 108.5 . .
Si03 C06 H06A 108.5 . .
C05 C06 H06B 108.5 . .
Si03 C06 H06B 108.5 . .
H06A C06 H06B 107.5 . .
Si02 C07 H07A 109.5 . .
Si02 C07 H07B 109.5 . .
H07A C07 H07B 109.5 . .
Si02 C07 H07C 109.5 . .
H07A C07 H07C 109.5 . .
H07B C07 H07C 109.5 . .
Si02 C08 H08A 109.5 . .
Si02 C08 H08B 109.5 . .
H08A C08 H08B 109.5 . .
Si02 C08 H08C 109.5 . .
H08A C08 H08C 109.5 . .
H08B C08 H08C 109.5 . .
Si03 C09 H09A 109.5 . .
Si03 C09 H09B 109.5 . .
H09A C09 H09B 109.5 . .
Si03 C09 H09C 109.5 . .
H09A C09 H09C 109.5 . .
H09B C09 H09C 109.5 . .
Si03 C10 H10A 109.5 . .
Si03 C10 H10B 109.5 . .
H10A C10 H10B 109.5 . .
Si03 C10 H10C 109.5 . .
H10A C10 H10C 109.5 . .
H10B C10 H10C 109.5 . .
Si03 O01 Si03 175.5(5) . 5
C11 O02 C11 105.1(8) 6 .
O02 C11 C12 109.1(7) . .
O02 C11 H11A 109.9 . .
C12 C11 H11A 109.9 . .
O02 C11 H11B 109.9 . .
C12 C11 H11B 109.9 . .
H11A C11 H11B 108.3 . .
C11 C12 C12 104.6(5) . 6
C11 C12 H12A 110.8 . .
C12 C12 H12A 110.8 6 .
C11 C12 H12B 110.8 . .
C12 C12 H12B 110.8 6 .
H12A C12 H12B 108.9 . .

loop_
_geom_bond_atom_site_label_1
_geom_bond_atom_site_label_2
_geom_bond_distance
_geom_bond_site_symmetry_2
Si01 C03 1.868(3) 3
Si01 C03 1.868(3) 2
Si01 C03 1.868(3) .
Si01 C01 1.892(8) .
Si01 C01 1.892(8) 3
Si01 C01 1.891(8) 2
Si02 C07 1.859(4) .
Si02 C05 1.870(3) .
Si02 C08 1.875(4) .
Si02 C04 1.878(3) .
Si03 O01 1.599(4) .
Si03 C09 1.836(4) .
Si03 C10 1.853(4) .
Si03 C06 1.853(4) .
S01 C01 1.715(8) .
S01 C01 1.715(8) 5
C01 C02 1.373(9) .
C02 C02 1.428(18) 5
C02 H02 0.9500 .
C03 C04 1.542(4) .
C03 H03A 0.9900 .
C03 H03B 0.9900 .
C04 H04A 0.9900 .
C04 H04B 0.9900 .
C05 C06 1.550(5) .
C05 H05A 0.9900 .
C05 H05B 0.9900 .
C06 H06A 0.9900 .
C06 H06B 0.9900 .
C07 H07A 0.9800 .
C07 H07B 0.9800 .
C07 H07C 0.9800 .
C08 H08A 0.9800 .
C08 H08B 0.9800 .
C08 H08C 0.9800 .
C09 H09A 0.9800 .
C09 H09B 0.9800 .
C09 H09C 0.9800 .
C10 H10A 0.9800 .
C10 H10B 0.9800 .
C10 H10C 0.9800 .
O01 Si03 1.599(4) 5
O02 C11 1.429(8) 6
O02 C11 1.429(8) .
C11 C12 1.439(10) .
C11 H11A 0.9900 .
C11 H11B 0.9900 .
C12 C12 1.445(16) 6
C12 H12A 0.9900 .
C12 H12B 0.9900 .
